data_2209774
loop_
_publ_author_name
'Xu, Zhi-Wei'
'Yang, Jun-Ying'
'Fu, Yun-Long'
'Ng, Seik Weng'

_publ_section_title
;Poly[tris(ethylene-1,2-diammonium)
 bis[aqua(\m-sulfato-\k^3^<i>O</i>,<i>O</i>':<i>O</i>'')(\m-sulfato-\k^4^<i>O</i>,<i>O</i>':<i>O</i>'',<i>O</i>''')(sulfato-\k<i>O</i>)terbate(III)]
 tetrahydrate]
;
_journal_coeditor_code BT2147
_journal_issue 8
_journal_name_full 'Acta Crystallographica Section E'
_journal_page_first m1875
_journal_page_last m1877
_journal_paper_doi 10.1107/S1600536806027322
_journal_volume 62
_journal_year 2006
_chemical_formula_iupac '(C2 H10 N2)3 [Tb (S O4)3 (H2 O)]2, 4H2 O'
_chemical_formula_moiety '3C2 H10 N2 2+, 2H2 O13 S3 Tb 3-, 4H2 O'
_chemical_formula_sum 'C6 H42 N6 O30 S6 Tb2'
_chemical_formula_weight 1188.66
_chemical_name_systematic
;
Poly[[tris(ethylene-1,2-diammonium)
bis[aqua(\m-sulfato-\k^3^O,O':O'')(\m-sulfato-\k^4^O,O':O'',O''')(sulfato-
\kO)terbate(III)] tetrahydrate]
;
_space_group_IT_number 14
_symmetry_cell_setting monoclinic
_symmetry_space_group_name_Hall '-P 2ybc'
_symmetry_space_group_name_H-M 'P 1 21/c 1'
_atom_sites_solution_hydrogens geom
_atom_sites_solution_primary direct
_atom_sites_solution_secondary difmap
_audit_creation_method SHELXL-97
_cell_angle_alpha 90.00
_cell_angle_beta 103.7330(10)
_cell_angle_gamma 90.00
_cell_formula_units_Z 2
_cell_length_a 6.5024(4)
_cell_length_b 26.392(2)
_cell_length_c 9.9070(7)
_cell_measurement_reflns_used 3109
_cell_measurement_temperature 291(2)
_cell_measurement_theta_max 27.6
_cell_measurement_theta_min 2.3
_cell_volume 1651.6(2)
_computing_cell_refinement 'SAINT (Bruker, 2003)'
_computing_data_collection 'SMART (Bruker, 2003)'
_computing_data_reduction SAINT
_computing_molecular_graphics 'ORTEPII (Johnson, 1976)'
_computing_publication_material SHELXL97
_computing_structure_refinement 'SHELXL97 (Sheldrick, 1997)'
_computing_structure_solution 'SHELXS97 (Sheldrick, 1997)'
_diffrn_ambient_temperature 295(2)
_diffrn_measured_fraction_theta_full 0.99
_diffrn_measured_fraction_theta_max 0.99
_diffrn_measurement_device_type 'Bruker SMART APEX area-detector'
_diffrn_measurement_method '\f and \w'
_diffrn_radiation_monochromator graphite
_diffrn_radiation_source 'fine-focus sealed tube'
_diffrn_radiation_type MoK\a
_diffrn_radiation_wavelength 0.71073
_diffrn_reflns_av_R_equivalents 0.050
_diffrn_reflns_av_sigmaI/netI 0.050
_diffrn_reflns_limit_h_max 8
_diffrn_reflns_limit_h_min -8
_diffrn_reflns_limit_k_max 34
_diffrn_reflns_limit_k_min -33
_diffrn_reflns_limit_l_max 12
_diffrn_reflns_limit_l_min -12
_diffrn_reflns_number 13711
_diffrn_reflns_theta_full 27.5
_diffrn_reflns_theta_max 27.5
_diffrn_reflns_theta_min 1.5
_diffrn_standards_decay_% 0
_diffrn_standards_interval_count 0
_diffrn_standards_interval_time 0
_diffrn_standards_number 0
_exptl_absorpt_coefficient_mu 4.745
_exptl_absorpt_correction_T_max 0.8707
_exptl_absorpt_correction_T_min 0.5564
_exptl_absorpt_correction_type multi-scan
_exptl_absorpt_process_details '(SADABS; Sheldrick, 1996)'
_exptl_crystal_colour Colourless
_exptl_crystal_density_diffrn 2.390
_exptl_crystal_density_method 'not measured'
_exptl_crystal_description Rod
_exptl_crystal_F_000 1172
_exptl_crystal_size_max 0.14
_exptl_crystal_size_mid 0.06
_exptl_crystal_size_min 0.03
_refine_diff_density_max 1.19
_refine_diff_density_min -1.53
_refine_ls_extinction_method none
_refine_ls_goodness_of_fit_ref 1.11
_refine_ls_hydrogen_treatment constr
_refine_ls_matrix_type full
_refine_ls_number_parameters 229
_refine_ls_number_reflns 3763
_refine_ls_number_restraints 0
_refine_ls_restrained_S_all 1.11
_refine_ls_R_factor_all 0.050
_refine_ls_R_factor_gt 0.040
_refine_ls_shift/su_max 0.001
_refine_ls_shift/su_mean 0.000
_refine_ls_structure_factor_coef Fsqd
_refine_ls_weighting_details 'calc w=1/[\s^2^(Fo^2^)+(0.0304P)^2^+2.0826P] where P=(Fo^2^+2Fc^2^)/3'
_refine_ls_weighting_scheme calc
_refine_ls_wR_factor_gt 0.077
_refine_ls_wR_factor_ref 0.081
_reflns_number_gt 3244
_reflns_number_total 3763
_reflns_threshold_expression I>2\s(I)
_cod_data_source_file bt2147.cif
_cod_data_source_block I
_cod_depositor_comments
;
The following automatic conversions were performed:
'_exptl_absorpt_correction_type' value 'Multi-scan' changed to
'multi-scan' according to
'/home/saulius/struct/CIF-dictionaries/cif_core.dic' dictionary named
'cif_core.dic' version 2.4.1 from 2010-06-29.

Automatic conversion script
Id: cif_fix_enum 1527 2010-12-29 10:47:43Z saulius 

The following automatic conversions were performed:

'_exptl_absorpt_correction_type' value 'Multi-scan' changed to
'multi-scan' according to
/home/saulius/struct/CIF-dictionaries/cif_core.dic dictionary named
'cif_core.dic' version 2.4.1 from 2010-06-29.

Automatic conversion script
Id: cif_fix_values 1715 2011-07-08 13:25:40Z adriana 
;
_cod_original_cell_volume 1651.5(2)
_cod_original_sg_symbol_H-M 'P 21/c'
_cod_database_code 2209774
_cod_database_fobs_code 2209774

loop_
_symmetry_equiv_pos_as_xyz
'x, y, z'
'x, -y+1/2, z+1/2'
'-x, -y, -z'
'-x, y-1/2, -z-1/2'

loop_
_atom_site_type_symbol
_atom_site_label
_atom_site_fract_x
_atom_site_fract_y
_atom_site_fract_z
_atom_site_U_iso_or_equiv
_atom_site_adp_type
_atom_site_calc_flag
_atom_site_refinement_flags
_atom_site_occupancy
Tb Tb1 0.45388(4) 0.321085(9) 0.54092(3) 0.01081(8) Uani d . 1
S S1 0.5892(2) 0.43377(5) 0.75260(10) 0.0164(3) Uani d . 1
S S2 -0.0287(2) 0.34150(5) 0.46450(10) 0.0143(3) Uani d . 1
S S3 0.4712(2) 0.25038(5) 0.29280(10) 0.0130(3) Uani d . 1
O O1 0.5738(6) 0.37868(14) 0.7173(4) 0.0220(10) Uani d . 1
O O2 0.4272(6) 0.44660(15) 0.8256(5) 0.0280(10) Uani d . 1
O O3 0.5622(7) 0.46343(15) 0.6231(4) 0.0250(10) Uani d . 1
O O4 0.8014(6) 0.44414(16) 0.8401(4) 0.0260(10) Uani d . 1
O O5 0.0884(6) 0.29866(15) 0.4206(4) 0.0210(10) Uani d . 1
O O6 0.1358(6) 0.37160(15) 0.5603(4) 0.0220(10) Uani d . 1
O O7 -0.1825(6) 0.32203(14) 0.5397(4) 0.0190(10) Uani d . 1
O O8 -0.1350(6) 0.37155(16) 0.3449(5) 0.0300(10) Uani d . 1
O O9 0.4417(6) 0.30557(14) 0.2872(4) 0.0190(10) Uani d . 1
O O10 0.5009(6) 0.23655(14) 0.4409(4) 0.0170(10) Uani d . 1
O O11 0.6507(6) 0.23435(14) 0.2365(4) 0.0170(10) Uani d . 1
O O12 0.2848(6) 0.22422(14) 0.2054(4) 0.0180(10) Uani d . 1
O O1w 0.4656(7) 0.39827(15) 0.4179(4) 0.0250(10) Uani d . 1
O O2w 0.2285(8) 0.53190(18) 0.8914(5) 0.0380(10) Uani d . 1
O O3w 0.4718(10) 0.3888(3) 1.1036(8) 0.091(3) Uani d . 1
N N1 0.1301(8) 0.37330(19) 0.8606(5) 0.0260(10) Uani d . 1
N N2 -0.0785(8) 0.29352(19) 1.1104(5) 0.0270(10) Uani d . 1
N N3 -0.0860(8) 0.52929(19) 0.6494(5) 0.0270(10) Uani d . 1
C C1 0.0537(10) 0.3277(2) 0.9195(7) 0.0260(10) Uani d . 1
C C2 -0.0138(11) 0.3404(2) 1.0496(7) 0.031(2) Uani d . 1
C C3 0.0513(10) 0.5018(3) 0.5757(6) 0.032(2) Uani d . 1
H H1w1 0.4784 0.4224 0.4760 0.030 Uiso d . 1
H H1w2 0.5339 0.4051 0.3570 0.030 Uiso d . 1
H H2w1 0.2876 0.5032 0.8892 0.046 Uiso d . 1
H H2w2 0.2259 0.5390 0.9746 0.046 Uiso d . 1
H H3w1 0.5575 0.4133 1.1265 0.110 Uiso d . 1
H H3w2 0.5275 0.3614 1.1394 0.110 Uiso d . 1
H H1n1 0.0372 0.3965 0.8515 0.040 Uiso calc R 1
H H1n2 0.1526 0.3662 0.7816 0.040 Uiso calc R 1
H H1n3 0.2444 0.3834 0.9147 0.040 Uiso calc R 1
H H2n1 -0.1976 0.2837 1.0617 0.041 Uiso calc R 1
H H2n2 -0.0888 0.2994 1.1930 0.041 Uiso calc R 1
H H2n3 0.0136 0.2706 1.1116 0.041 Uiso calc R 1
H H3n1 -0.1190 0.5579 0.6109 0.040 Uiso calc R 1
H H3n2 -0.0206 0.5337 0.7337 0.040 Uiso calc R 1
H H3n3 -0.1978 0.5122 0.6462 0.040 Uiso calc R 1
H H1a 0.1656 0.3025 0.9398 0.032 Uiso calc R 1
H H1b -0.0650 0.3133 0.8520 0.032 Uiso calc R 1
H H2a 0.1024 0.3563 1.1157 0.037 Uiso calc R 1
H H2b -0.1313 0.3640 1.0288 0.037 Uiso calc R 1
H H3a 0.0789 0.4680 0.6143 0.038 Uiso calc R 1
H H3b 0.1857 0.5193 0.5884 0.038 Uiso calc R 1

loop_
_atom_site_aniso_label
_atom_site_aniso_U_11
_atom_site_aniso_U_22
_atom_site_aniso_U_33
_atom_site_aniso_U_12
_atom_site_aniso_U_13
_atom_site_aniso_U_23
Tb1 0.00950(10) 0.01130(10) 0.01200(10) 0.00000(10) 0.00360(10) -0.00040(10)
S1 0.0176(7) 0.0146(7) 0.0163(7) -0.0019(5) 0.0028(5) -0.0023(5)
S2 0.0102(6) 0.0158(6) 0.0173(7) -0.0003(5) 0.0041(5) 0.0031(5)
S3 0.0129(6) 0.0142(6) 0.0125(6) -0.0007(5) 0.0041(5) -0.0021(5)
O1 0.030(2) 0.013(2) 0.020(2) 0.002(2) -0.002(2) 0.000(2)
O2 0.027(2) 0.026(2) 0.034(3) 0.004(2) 0.013(2) -0.005(2)
O3 0.034(2) 0.019(2) 0.021(2) -0.003(2) 0.005(2) 0.002(2)
O4 0.020(2) 0.029(2) 0.025(2) -0.005(2) -0.001(2) -0.009(2)
O5 0.015(2) 0.024(2) 0.023(2) 0.001(2) 0.006(2) -0.007(2)
O6 0.018(2) 0.020(2) 0.027(2) -0.001(2) 0.006(2) -0.003(2)
O7 0.011(2) 0.026(2) 0.022(2) 0.000(2) 0.008(2) 0.004(2)
O8 0.019(2) 0.035(3) 0.034(3) 0.002(2) 0.003(2) 0.018(2)
O9 0.024(2) 0.0162(19) 0.018(2) 0.001(2) 0.010(2) -0.001(2)
O10 0.018(2) 0.020(2) 0.012(2) -0.001(2) 0.003(2) 0.001(2)
O11 0.016(2) 0.018(2) 0.018(2) 0.001(2) 0.007(2) -0.0032(16)
O12 0.017(2) 0.024(2) 0.014(2) -0.002(2) 0.004(2) -0.0055(16)
O1w 0.044(3) 0.015(2) 0.020(2) -0.001(2) 0.015(2) 0.0005(17)
O2w 0.048(3) 0.035(3) 0.027(3) 0.006(2) -0.003(2) -0.012(2)
O3w 0.063(4) 0.099(6) 0.095(5) -0.034(4) -0.018(4) 0.060(5)
N1 0.027(3) 0.031(3) 0.026(3) -0.001(2) 0.015(2) 0.003(2)
N2 0.030(3) 0.031(3) 0.023(3) -0.011(2) 0.008(2) 0.004(2)
N3 0.025(3) 0.024(3) 0.030(3) -0.002(2) 0.006(2) 0.001(2)
C1 0.026(3) 0.024(3) 0.034(4) -0.003(3) 0.018(3) -0.001(3)
C2 0.037(4) 0.024(3) 0.038(4) -0.001(3) 0.021(3) 0.004(3)
C3 0.027(3) 0.034(4) 0.032(4) 0.004(3) 0.003(3) -0.003(3)

loop_
_atom_type_symbol
_atom_type_description
_atom_type_scat_dispersion_real
_atom_type_scat_dispersion_imag
_atom_type_scat_source
C C 0.0033 0.0016 'International Tables Vol C Tables 4.2.6.8 and 6.1.1.4'
H H 0.0000 0.0000 'International Tables Vol C Tables 4.2.6.8 and 6.1.1.4'
N N 0.0061 0.0033 'International Tables Vol C Tables 4.2.6.8 and 6.1.1.4'
O O 0.0106 0.0060 'International Tables Vol C Tables 4.2.6.8 and 6.1.1.4'
S S 0.1246 0.1234 'International Tables Vol C Tables 4.2.6.8 and 6.1.1.4'
Tb Tb -0.1723 4.1537 'International Tables Vol C Tables 4.2.6.8 and 6.1.1.4'

loop_
_geom_angle_atom_site_label_1
_geom_angle_atom_site_label_2
_geom_angle_atom_site_label_3
_geom_angle_site_symmetry_1
_geom_angle_site_symmetry_3
_geom_angle
_geom_angle_publ_flag
O1 Tb1 O5 . . 129.70(10) yes
O1 Tb1 O6 . . 74.20(10) yes
O1 Tb1 O7 . 1_655 80.70(10) yes
O1 Tb1 O9 . . 141.70(10) yes
O1 Tb1 O10 . . 147.20(10) yes
O1 Tb1 O11 . 2 77.40(10) yes
O1 Tb1 O12 . 2 86.70(10) yes
O1 Tb1 O1w . . 77.20(10) yes
O5 Tb1 O6 . . 56.40(10) yes
O5 Tb1 O7 . 1_655 148.20(10) yes
O5 Tb1 O9 . . 71.40(10) yes
O5 Tb1 O10 . . 77.80(10) yes
O5 Tb1 O11 . 2 119.20(10) yes
O5 Tb1 O12 . 2 71.00(10) yes
O5 Tb1 O1w . . 95.90(10) yes
O6 Tb1 O7 . 1_655 147.00(10) yes
O6 Tb1 O9 . . 109.30(10) yes
O6 Tb1 O10 . . 133.50(10) yes
O6 Tb1 O11 . 2 121.80(10) yes
O6 Tb1 O12 . 2 72.70(10) yes
O6 Tb1 O1w . . 73.30(10) yes
O7 Tb1 O9 1_655 . 78.00(10) yes
O7 Tb1 O10 1_655 . 77.90(10) yes
O7 Tb1 O11 1_655 2 71.60(10) yes
O7 Tb1 O12 1_655 2 127.40(10) yes
O7 Tb1 O1w 1_655 . 80.50(10) yes
O9 Tb1 O10 . . 55.80(10) yes
O9 Tb1 O11 . 2 124.10(10) yes
O9 Tb1 O12 . 2 131.40(10) yes
O9 Tb1 O1w . . 68.10(10) yes
O10 Tb1 O11 . 2 72.40(10) yes
O10 Tb1 O12 . 2 86.80(10) yes
O10 Tb1 O1w . . 122.70(10) yes
O11 Tb1 O12 2 2 55.80(10) yes
O11 Tb1 O1w 2 . 144.80(10) yes
O12 Tb1 O1w 2 . 145.20(10) yes
O2 S1 O4 . . 110.7(2) ?
O2 S1 O3 . . 111.0(3) ?
O4 S1 O3 . . 108.4(2) ?
O2 S1 O1 . . 109.1(2) ?
O4 S1 O1 . . 108.7(2) ?
O3 S1 O1 . . 108.9(2) ?
O8 S2 O7 . . 110.7(2) ?
O8 S2 O6 . . 111.1(3) ?
O7 S2 O6 . . 109.7(2) ?
O8 S2 O5 . . 110.7(3) ?
O7 S2 O5 . . 109.8(2) ?
O6 S2 O5 . . 104.7(2) ?
O9 S3 O11 . . 112.3(2) ?
O9 S3 O10 . . 105.5(2) ?
O11 S3 O10 . . 112.1(2) ?
O9 S3 O12 . . 111.0(2) ?
O11 S3 O12 . . 104.9(2) ?
O10 S3 O12 . . 111.1(2) ?
S1 O1 Tb1 . . 144.2(2) ?
S2 O5 Tb1 . . 100.3(2) ?
S2 O6 Tb1 . . 98.6(2) ?
S2 O7 Tb1 . 1_455 143.6(2) ?
S3 O9 Tb1 . . 98.6(2) ?
S3 O10 Tb1 . . 100.0(2) ?
S3 O11 Tb1 . 2_554 98.9(2) ?
S3 O12 Tb1 . 2_554 100.4(2) ?
N1 C1 C2 . . 110.7(5) ?
N2 C2 C1 . . 109.5(5) ?
N3 C3 C3 . 3_566 110.5(6) ?
Tb1 O1w H1w1 . . 107.7 ?
Tb1 O1w H1w2 . . 129.1 ?
H1w1 O1w H1w2 . . 109.8 ?
H2w1 O2w H2w2 . . 109.6 ?
H3w1 O3w H3w2 . . 110.4 ?
C1 N1 H1n1 . . 109.5 ?
C1 N1 H1n2 . . 109.5 ?
H1n1 N1 H1n2 . . 109.5 ?
C1 N1 H1n3 . . 109.5 ?
H1n1 N1 H1n3 . . 109.5 ?
H1n2 N1 H1n3 . . 109.5 ?
C2 N2 H2n1 . . 109.5 ?
C2 N2 H2n2 . . 109.5 ?
H2n1 N2 H2n2 . . 109.5 ?
C2 N2 H2n3 . . 109.5 ?
H2n1 N2 H2n3 . . 109.5 ?
H2n2 N2 H2n3 . . 109.5 ?
C3 N3 H3n1 . . 109.5 ?
C3 N3 H3n2 . . 109.5 ?
H3n1 N3 H3n2 . . 109.5 ?
C3 N3 H3n3 . . 109.5 ?
H3n1 N3 H3n3 . . 109.5 ?
H3n2 N3 H3n3 . . 109.5 ?
N1 C1 H1a . . 109.5 ?
C2 C1 H1a . . 109.5 ?
N1 C1 H1b . . 109.5 ?
C2 C1 H1b . . 109.5 ?
H1a C1 H1b . . 108.1 ?
N2 C2 H2a . . 109.8 ?
C1 C2 H2a . . 109.8 ?
N2 C2 H2b . . 109.8 ?
C1 C2 H2b . . 109.8 ?
H2a C2 H2b . . 108.2 ?
N3 C3 H3a . . 109.5 ?
C3 C3 H3a 3_566 . 109.5 ?
N3 C3 H3b . . 109.5 ?
C3 C3 H3b 3_566 . 109.5 ?
H3a C3 H3b . . 108.1 ?

loop_
_geom_bond_atom_site_label_1
_geom_bond_atom_site_label_2
_geom_bond_site_symmetry_2
_geom_bond_distance
_geom_bond_publ_flag
Tb1 O1 . 2.307(4) yes
Tb1 O5 . 2.465(4) yes
Tb1 O6 . 2.506(4) yes
Tb1 O7 1_655 2.368(4) yes
Tb1 O9 . 2.530(4) yes
Tb1 O10 . 2.489(4) yes
Tb1 O11 2 2.521(4) yes
Tb1 O12 2 2.479(4) yes
Tb1 O1w . 2.385(4) yes
S1 O2 . 1.452(4) ?
S1 O4 . 1.470(4) ?
S1 O3 . 1.478(4) ?
S1 O1 . 1.493(4) ?
S2 O8 . 1.457(4) ?
S2 O7 . 1.473(4) ?
S2 O6 . 1.481(4) ?
S2 O5 . 1.485(4) ?
S3 O9 . 1.468(4) ?
S3 O11 . 1.470(4) ?
S3 O10 . 1.480(4) ?
S3 O12 . 1.482(4) ?
N1 C1 . 1.474(7) ?
N2 C2 . 1.480(8) ?
N3 C3 . 1.472(8) ?
C1 C2 . 1.495(8) ?
C3 C3 3_566 1.490(10) ?
O1w H1w1 . 0.85 ?
O1w H1w2 . 0.85 ?
O2w H2w1 . 0.85 ?
O2w H2w2 . 0.85 ?
O3w H3w1 . 0.85 ?
O3w H3w2 . 0.85 ?
N1 H1n1 . 0.85 ?
N1 H1n2 . 0.85 ?
N1 H1n3 . 0.85 ?
N2 H2n1 . 0.85 ?
N2 H2n2 . 0.85 ?
N2 H2n3 . 0.85 ?
N3 H3n1 . 0.85 ?
N3 H3n2 . 0.85 ?
N3 H3n3 . 0.85 ?
C1 H1a . 0.97 ?
C1 H1b . 0.97 ?
C2 H2a . 0.97 ?
C2 H2b . 0.97 ?
C3 H3a . 0.97 ?
C3 H3b . 0.97 ?

loop_
_geom_hbond_atom_site_label_D
_geom_hbond_atom_site_label_H
_geom_hbond_atom_site_label_A
_geom_hbond_site_symmetry_A
_geom_hbond_distance_DH
_geom_hbond_distance_HA
_geom_hbond_distance_DA
_geom_hbond_angle_DHA
_geom_hbond_publ_flag
O1w H1w1 O3 . 0.85 1.79 2.623(6) 165 yes
O1w H1w2 O8 1_655 0.85 2.36 2.942(6) 127 yes
O2w H2w1 O2 . 0.85 1.93 2.750(6) 161 yes
O2w H2w2 O4 3_667 0.85 1.94 2.785(6) 176 yes
O3w H3w1 O2w 3_667 0.85 2.04 2.852(8) 159 yes
O3w H3w2 O9 1_556 0.85 2.24 2.888(7) 133 yes
N1 H1n1 O4 1_455 0.85 1.97 2.811(6) 173 yes
N1 H1n2 O6 . 0.85 2.17 2.984(6) 159 yes
N1 H1n3 O3w . 0.85 2.10 2.891(8) 156 yes
N2 H2n1 O10 2_455 0.85 2.11 2.958(6) 177 yes
N2 H2n2 O5 1_556 0.85 2.28 3.009(6) 145 yes
N2 H2n3 O12 1_556 0.85 2.17 2.959(7) 155 yes
N3 H3n1 O6 3_566 0.85 2.50 3.308(6) 159 yes
N3 H3n2 O2w . 0.85 1.97 2.758(7) 155 yes
N3 H3n3 O3 1_455 0.85 1.99 2.835(6) 171 yes

loop_
_geom_torsion_atom_site_label_1
_geom_torsion_atom_site_label_2
_geom_torsion_atom_site_label_3
_geom_torsion_atom_site_label_4
_geom_torsion_site_symmetry_1
_geom_torsion_site_symmetry_4
_geom_torsion
O2 S1 O1 Tb1 . . 101.5(4)
O4 S1 O1 Tb1 . . -137.7(4)
O3 S1 O1 Tb1 . . -19.9(5)
O7 Tb1 O1 S1 1_655 . 101.1(4)
O1W Tb1 O1 S1 . . 18.8(4)
O5 Tb1 O1 S1 . . -68.2(5)
O12 Tb1 O1 S1 2 . -130.2(4)
O10 Tb1 O1 S1 . . 150.8(3)
O6 Tb1 O1 S1 . . -57.2(4)
O11 Tb1 O1 S1 2 . 174.2(4)
O9 Tb1 O1 S1 . . 44.2(5)
S2 Tb1 O1 S1 . . -61.2(4)
S3 Tb1 O1 S1 2 . -157.8(4)
S3 Tb1 O1 S1 . . 91.8(5)
O8 S2 O5 Tb1 . . 116.9(2)
O7 S2 O5 Tb1 . . -120.6(2)
O6 S2 O5 Tb1 . . -2.9(2)
O1 Tb1 O5 S2 . . 14.8(3)
O7 Tb1 O5 S2 1_655 . -144.9(2)
O1W Tb1 O5 S2 . . -63.4(2)
O12 Tb1 O5 S2 2 . 83.5(2)
O10 Tb1 O5 S2 . . 174.3(2)
O6 Tb1 O5 S2 . . 1.99(17)
O11 Tb1 O5 S2 2 . 112.7(2)
O9 Tb1 O5 S2 . . -128.0(2)
S3 Tb1 O5 S2 2 . 97.86(19)
S3 Tb1 O5 S2 . . -157.4(2)
O8 S2 O6 Tb1 . . -116.7(2)
O7 S2 O6 Tb1 . . 120.6(2)
O5 S2 O6 Tb1 . . 2.8(2)
O1 Tb1 O6 S2 . . -171.8(2)
O7 Tb1 O6 S2 1_655 . 146.1(2)
O1W Tb1 O6 S2 . . 107.2(2)
O5 Tb1 O6 S2 . . -2.0(2)
O12 Tb1 O6 S2 2 . -80.3(2)
O10 Tb1 O6 S2 . . -12.3(3)
O11 Tb1 O6 S2 2 . -108.0(2)
O9 Tb1 O6 S2 . . 48.3(2)
S3 Tb1 O6 S2 2 . -93.0(2)
S3 Tb1 O6 S2 . . 22.0(2)
O8 S2 O7 Tb1 . 1_455 -0.3(5)
O6 S2 O7 Tb1 . 1_455 122.6(4)
O5 S2 O7 Tb1 . 1_455 -122.8(4)
O11 S3 O9 Tb1 . . -125.1(2)
O10 S3 O9 Tb1 . . -2.7(2)
O12 S3 O9 Tb1 . . 117.8(2)
O1 Tb1 O9 S3 . . 142.9(2)
O7 Tb1 O9 S3 1_655 . 85.3(2)
O1W Tb1 O9 S3 . . 169.7(2)
O5 Tb1 O9 S3 . . -85.7(2)
O12 Tb1 O9 S3 2 . -44.6(3)
O10 Tb1 O9 S3 . . 1.9(2)
O6 Tb1 O9 S3 . . -128.3(2)
O11 Tb1 O9 S3 2 . 27.5(2)
S2 Tb1 O9 S3 . . -107.6(2)
S3 Tb1 O9 S3 2 . -6.5(2)
O9 S3 O10 Tb1 . . 2.7(2)
O11 S3 O10 Tb1 . . 125.3(2)
O12 S3 O10 Tb1 . . -117.7(2)
O1 Tb1 O10 S3 . . -135.9(2)
O7 Tb1 O10 S3 1_655 . -85.5(2)
O1W Tb1 O10 S3 . . -15.2(3)
O5 Tb1 O10 S3 . . 73.9(2)
O12 Tb1 O10 S3 2 . 145.2(2)
O6 Tb1 O10 S3 . . 82.7(2)
O11 Tb1 O10 S3 2 . -159.8(2)
O9 Tb1 O10 S3 . . -1.9(2)
S2 Tb1 O10 S3 . . 76.7(2)
S3 Tb1 O10 S3 2 . 171.9(2)
O9 S3 O11 Tb1 . 2_554 -119.5(2)
O10 S3 O11 Tb1 . 2_554 121.9(2)
O12 S3 O11 Tb1 . 2_554 1.2(2)
O9 S3 O12 Tb1 . 2_554 120.3(2)
O11 S3 O12 Tb1 . 2_554 -1.2(2)
O10 S3 O12 Tb1 . 2_554 -122.6(2)
N1 C1 C2 N2 . . -176.9(5)
